data_7015615
loop_
_publ_author_name
'Ovens, Jeffrey S.'
'Leznoff, Daniel B.'

_publ_section_title
;
 Thermally triggered reductive elimination of bromine from Au(III) as a
 path to Au(I)-based coordination polymers.
;
_journal_issue 16
_journal_name_full 'Dalton transactions (Cambridge, England : 2003)'
_journal_page_first 4140
_journal_page_last 4146
_journal_paper_doi 10.1039/c0dt01772h
_journal_volume 40
_journal_year 2011
_chemical_formula_moiety 'C13.32 H8 Au2 Br0.68 N5.32 Zn1'
_chemical_formula_sum 'C13.32 H8 Au2 Br0.68 N5.32 Zn'
_chemical_formula_weight 756.21
_chemical_name_systematic ?
_space_group_IT_number 62
_symmetry_cell_setting orthorhombic
_symmetry_space_group_name_Hall '-P 2ac 2n'
_symmetry_space_group_name_H-M 'P n m a'
_atom_sites_solution_hydrogens geom
_atom_sites_solution_primary direct
_cell_angle_alpha 90
_cell_angle_beta 90
_cell_angle_gamma 90
_cell_formula_units_Z 4
_cell_length_a 11.59130(10)
_cell_length_b 9.90550(10)
_cell_length_c 14.6572(2)
_cell_measurement_reflns_used 3767
_cell_measurement_temperature 296(2)
_cell_measurement_theta_max 34.27
_cell_measurement_theta_min 3.54
_cell_volume 1682.90(3)
_computing_cell_refinement 'Bruker SAINT'
_computing_data_collection 'Bruker APEX2'
_computing_data_reduction 'Bruker SAINT'
_computing_structure_solution
;
SIR92 (Altomare et al, 1994)
CRYSTALS (Watkin, 1988)
;
_diffrn_ambient_temperature 296(2)
_diffrn_measured_fraction_theta_full 0.998
_diffrn_measured_fraction_theta_max 0.995
_diffrn_measurement_device_type 'Bruker APEX-II CCD'
_diffrn_measurement_method '\w scans'
_diffrn_radiation_monochromator graphite
_diffrn_radiation_type 'Mo K\a'
_diffrn_radiation_wavelength 0.71073
_diffrn_reflns_av_R_equivalents 0.000
_diffrn_reflns_limit_h_max 18
_diffrn_reflns_limit_h_min -17
_diffrn_reflns_limit_k_max 15
_diffrn_reflns_limit_k_min -15
_diffrn_reflns_limit_l_max 19
_diffrn_reflns_limit_l_min -23
_diffrn_reflns_number 26830
_diffrn_reflns_theta_full 34.133
_diffrn_reflns_theta_max 34.830
_diffrn_reflns_theta_min 2.240
_exptl_absorpt_coefficient_mu 20.405
_exptl_absorpt_correction_T_max 0.7468
_exptl_absorpt_correction_T_min 0.4176
_exptl_absorpt_correction_type multi-scan
_exptl_crystal_colour yellow
_exptl_crystal_density_diffrn 2.983
_exptl_crystal_description plate
_exptl_crystal_F_000 1347.189
_exptl_crystal_size_max 0.40
_exptl_crystal_size_mid 0.20
_exptl_crystal_size_min 0.05
_refine_diff_density_max 1.68
_refine_diff_density_min -1.60
_refine_ls_extinction_method None
_refine_ls_goodness_of_fit_ref 1.0723
_refine_ls_hydrogen_treatment none
_refine_ls_matrix_type full
_refine_ls_number_parameters 129
_refine_ls_number_reflns 2304
_refine_ls_number_restraints 28
_refine_ls_R_factor_all 0.0605
_refine_ls_R_factor_gt 0.0301
_refine_ls_shift/su_max 0.0073518
_refine_ls_structure_factor_coef F
_refine_ls_weighting_details
;
Method= Modified Sheldrick
w=1/[\s^2^(F) + ( 0.00P)^2^ + 0.05P]
,where P=(max(Fo,0) + 2Fc)/3
;
_refine_ls_weighting_scheme calc
_refine_ls_wR_factor_all 0.0505
_refine_ls_wR_factor_gt 0.0362
_refine_ls_wR_factor_ref 0.0354
_reflns_limit_h_max 18
_reflns_limit_h_min 0
_reflns_limit_k_max 15
_reflns_limit_k_min 0
_reflns_limit_l_max 23
_reflns_limit_l_min 0
_reflns_number_gt 2386
_reflns_number_total 3816
_reflns_threshold_expression I>2.0\s(I)
_oxford_diffrn_Wilson_B_factor 2.91
_oxford_diffrn_Wilson_scale 358.50
_oxford_refine_ls_r_factor_ref 0.0287
_oxford_refine_ls_scale 0.05704(8)
_oxford_reflns_number_all 3816
_oxford_reflns_threshold_expression_ref I>2.5\s(I)
_cod_data_source_file c0dt01772h.txt
_cod_data_source_block ZnBipyAu1
_cod_depositor_comments
;
The following automatic conversions were performed:
'_symmetry_cell_setting' value 'Orthorhombic' changed to 'orthorhombic'
according to '/home/saulius/struct/CIF-dictionaries/cif_core.dic'
dictionary named 'cif_core.dic' version 2.4.1 from
2010-06-29.

'_exptl_absorpt_correction_type' value 'Multi-scan' changed
to 'multi-scan' according to
'/home/saulius/struct/CIF-dictionaries/cif_core.dic' dictionary named
'cif_core.dic' version 2.4.1 from 2010-06-29.

Automatic conversion script
Id: cif_fix_enum 1555 2011-01-17 13:19:09Z saulius 
;
_cod_original_formula_sum 'C13.32 H8 Au2 Br0.68 N5.32 Zn1'
_cod_database_code 7015615

loop_
_symmetry_equiv_pos_as_xyz
x,y,z
-x,-y,-z
x+1/2,y,-z+1/2
-x+1/2,-y,z+1/2
x,-y+1/2,z
-x,y+1/2,-z
-x+1/2,y+1/2,z+1/2
x+1/2,-y+1/2,-z+1/2

loop_
_atom_site_label
_atom_site_type_symbol
_atom_site_fract_x
_atom_site_fract_y
_atom_site_fract_z
_atom_site_U_iso_or_equiv
_atom_site_occupancy
_atom_site_adp_type
_atom_site_refinement_flags_posn
_atom_site_refinement_flags_adp
_atom_site_refinement_flags_occupancy
_atom_site_disorder_assembly
_atom_site_disorder_group
_oxford_atom_site_special_shape
_atom_site_attached_hydrogens
Au1 Au 0.41389(2) 0.2500 0.27301(2) 0.0409 1.0000 Uani DS TU . . . . .
Au2 Au 0.32470(2) 0.7500 0.67470(3) 0.0419 1.0000 Uani S T . . . . .
Br1 Br 0.49608(15) 0.2500 0.12300(11) 0.0573 0.673(5) Uani DS T P . 1 . .
Zn1 Zn 0.31705(7) 0.2500 0.60848(7) 0.0349 1.0000 Uani S T . . . . .
N1 N 0.5149(6) 0.2500 0.0794(6) 0.0831 0.327(5) Uani DS TU P . 2 . .
N2 N 0.3278(4) 0.2500 0.4725(4) 0.0515 1.0000 Uani DS TU . . . . .
N3 N 0.3226(4) 0.4371(5) 0.6597(4) 0.0497 1.0000 Uani . . . . . . .
N11 N 0.5146(5) 0.2500 0.6142(5) 0.0450 1.0000 Uani S T . . . . .
N18 N 1.1288(5) 0.2500 0.6148(5) 0.0343 1.0000 Uani S T . . . . .
C1 C 0.4801(5) 0.2500 0.1533(6) 0.0665 0.327(5) Uani DS TU P . 2 . .
C2 C 0.3569(3) 0.2500 0.3966(4) 0.0441 1.0000 Uani DS TU . . . . .
C3 C 0.3234(4) 0.5498(6) 0.6677(5) 0.0448 1.0000 Uani . . . . . . .
C12 C 0.5764(5) 0.3601(7) 0.6133(8) 0.0864 1.0000 Uani . . . . . . .
C13 C 0.6950(5) 0.3665(7) 0.6123(7) 0.0847 1.0000 Uani . . . . . . .
C14 C 0.7580(6) 0.2500 0.6121(6) 0.0374 1.0000 Uani S T . . . . .
C15 C 0.8861(6) 0.2500 0.6129(5) 0.0347 1.0000 Uani S T . . . . .
C16 C 0.9495(4) 0.3689(6) 0.6135(5) 0.0446 1.0000 Uani . . . . . . .
C17 C 1.0690(4) 0.3637(6) 0.6155(5) 0.0479 1.0000 Uani . . . . . . .
H121 H 0.5354 0.4402 0.6114 0.085(13) 1.0000 Uiso R . . . . . .
H131 H 0.7328 0.4505 0.6114 0.085(13) 1.0000 Uiso R . . . . . .
H161 H 0.9115 0.4517 0.6135 0.085(13) 1.0000 Uiso R . . . . . .
H171 H 1.1106 0.4442 0.6166 0.085(13) 1.0000 Uiso R . . . . . .

loop_
_atom_site_aniso_label
_atom_site_aniso_U_11
_atom_site_aniso_U_22
_atom_site_aniso_U_33
_atom_site_aniso_U_23
_atom_site_aniso_U_13
_atom_site_aniso_U_12
Au1 0.03035(14) 0.04934(17) 0.04297(19) 0.0000 -0.00196(12) 0.0000
Au2 0.02906(13) 0.03016(13) 0.0664(2) 0.0000 0.00093(13) 0.0000
Br1 0.0688(11) 0.0626(10) 0.0406(11) 0.0000 0.0072(8) 0.0000
Zn1 0.0282(4) 0.0280(4) 0.0486(6) 0.0000 0.0017(4) 0.0000
N1 0.081(17) 0.12(2) 0.050(13) 0.0000 0.001(13) 0.0000
N2 0.036(4) 0.073(5) 0.046(4) 0.0000 -0.001(3) 0.0000
N3 0.028(2) 0.038(2) 0.083(4) -0.012(3) -0.002(2) -0.0029(18)
N11 0.024(3) 0.049(4) 0.062(5) 0.0000 -0.002(3) 0.0000
N18 0.020(2) 0.035(3) 0.047(4) 0.0000 -0.001(2) 0.0000
C1 0.057(13) 0.088(16) 0.055(11) 0.0000 0.011(11) 0.0000
C2 0.027(3) 0.061(5) 0.044(4) 0.0000 -0.001(3) 0.0000
C3 0.025(2) 0.037(3) 0.072(4) -0.009(3) 0.000(2) -0.0002(19)
C12 0.025(3) 0.045(3) 0.190(11) 0.017(5) 0.002(4) 0.008(2)
C13 0.026(3) 0.038(3) 0.189(10) 0.014(5) 0.003(4) -0.001(2)
C14 0.020(3) 0.042(4) 0.050(5) 0.0000 0.000(3) 0.0000
C15 0.026(3) 0.048(4) 0.031(4) 0.0000 -0.002(3) 0.0000
C16 0.026(2) 0.038(3) 0.070(4) -0.006(3) -0.001(2) 0.0011(19)
C17 0.026(2) 0.042(3) 0.076(5) -0.003(3) -0.004(3) -0.001(2)

loop_
_atom_type_symbol
_atom_type_scat_dispersion_real
_atom_type_scat_dispersion_imag
_atom_type_scat_Cromer_Mann_a1
_atom_type_scat_Cromer_Mann_b1
_atom_type_scat_Cromer_Mann_a2
_atom_type_scat_Cromer_Mann_b2
_atom_type_scat_Cromer_Mann_a3
_atom_type_scat_Cromer_Mann_b3
_atom_type_scat_Cromer_Mann_a4
_atom_type_scat_Cromer_Mann_b4
_atom_type_scat_Cromer_Mann_c
_atom_type_scat_source
C 0.0033 0.0016 2.3100 20.8439 1.0200 10.2075 1.5886 0.5687 0.8650 51.6512 0.2156 'International Tables Vol C 4.2.6.8 and 6.1.1.4'
H 0.0000 0.0000 0.4930 10.5109 0.3229 26.1257 0.1402 3.1424 0.0408 57.7998 0.0030 'International Tables Vol C 4.2.6.8 and 6.1.1.4'
N 0.0061 0.0033 12.2126 0.0057 3.1322 9.8933 2.0125 28.9975 1.1663 0.5826 -11.5290 'International Tables Vol C 4.2.6.8 and 6.1.1.4'
Zn 0.2839 1.4301 14.0743 3.2655 7.0318 0.2333 5.1652 10.3163 2.4100 58.7097 1.3041 'International Tables Vol C 4.2.6.8 and 6.1.1.4'
Br -0.2901 2.4595 17.1789 2.1723 5.2358 16.5796 5.6377 0.2609 3.9851 41.4328 2.9557 'International Tables Vol C 4.2.6.8 and 6.1.1.4'
Au -2.0133 8.8022 16.8819 0.4611 18.5913 8.6216 25.5582 1.4826 5.8600 36.3956 12.0658 'International Tables Vol C 4.2.6.8 and 6.1.1.4'

loop_
_geom_angle_atom_site_label_1
_geom_angle_site_symmetry_1
_geom_angle_atom_site_label_2
_geom_angle_site_symmetry_2
_geom_angle_atom_site_label_3
_geom_angle_site_symmetry_3
_geom_angle
_geom_angle_publ_flag
Au2 7_544 Au1 . Au2 6_646 166.675(13) yes
Au2 7_544 Au1 . Br1 . 85.91(4) yes
Au2 6_646 Au1 . Br1 . 80.77(4) yes
Au2 7_544 Au1 . C2 . 97.47(8) yes
Au2 6_646 Au1 . C2 . 95.85(8) yes
Br1 . Au1 . C2 . 176.62(8) yes
C3 5_565 Au2 . Au1 7_555 90.99(15) yes
C3 5_565 Au2 . Au1 6_656 91.15(14) yes
Au1 7_555 Au2 . Au1 6_656 138.283(13) yes
C3 5_565 Au2 . C3 . 174.0(4) yes
Au1 7_555 Au2 . C3 . 90.99(15) yes
Au1 6_656 Au2 . C3 . 91.15(14) yes
N18 1_455 Zn1 . N3 5_555 90.91(14) yes
N18 1_455 Zn1 . N2 . 96.0(2) yes
N3 5_555 Zn1 . N2 . 111.86(18) yes
N18 1_455 Zn1 . N3 . 90.91(14) yes
N3 5_555 Zn1 . N3 . 135.8(4) yes
N2 . Zn1 . N3 . 111.86(18) yes
N18 1_455 Zn1 . N11 . 175.5(3) yes
N3 5_555 Zn1 . N11 . 87.39(14) yes
N2 . Zn1 . N11 . 88.5(2) yes
N3 . Zn1 . N11 . 87.39(14) yes
Zn1 . N2 . C2 . 166.8(2) yes
Zn1 . N3 . C3 . 163.9(7) yes
Zn1 . N11 . C12 5_555 123.2(3) yes
Zn1 . N11 . C12 . 123.2(3) yes
C12 5_555 N11 . C12 . 113.4(7) yes
Zn1 1_655 N18 . C17 5_555 121.6(3) yes
Zn1 1_655 N18 . C17 . 121.6(3) yes
C17 5_555 N18 . C17 . 116.7(6) yes
N1 . C1 . Au1 . 176.82(10) yes
N2 . C2 . Au1 . 176.77(10) yes
Au2 . C3 . N3 . 177.0(7) yes
N11 . C12 . C13 . 125.9(6) yes
N11 . C12 . H121 . 115.8 no
C13 . C12 . H121 . 118.2 no
C12 . C13 . C14 . 119.7(6) yes
C12 . C13 . H131 . 120.4 no
C14 . C13 . H131 . 119.9 no
C13 . C14 . C13 5_555 115.4(7) yes
C13 . C14 . C15 . 122.3(3) yes
C13 5_555 C14 . C15 . 122.3(3) yes
C14 . C15 . C16 5_555 122.0(3) yes
C14 . C15 . C16 . 122.0(3) yes
C16 5_555 C15 . C16 . 116.1(6) yes
C15 . C16 . C17 . 119.8(5) yes
C15 . C16 . H161 . 119.8 no
C17 . C16 . H161 . 120.3 no
C16 . C17 . N18 . 123.7(5) yes
C16 . C17 . H171 . 119.1 no
N18 . C17 . H171 . 117.2 no

loop_
_geom_bond_atom_site_label_1
_geom_bond_site_symmetry_1
_geom_bond_atom_site_label_2
_geom_bond_site_symmetry_2
_geom_bond_distance
_geom_bond_publ_flag
Au1 . Au2 7_544 3.1184(4) yes
Au1 . Au2 6_646 3.1256(4) yes
Au1 . Br1 . 2.3961(16) yes
Au1 . C2 . 1.928(7) yes
Au2 . C3 5_565 1.985(6) yes
Au2 . C3 . 1.985(6) yes
Zn1 . N18 1_455 2.184(6) yes
Zn1 . N3 5_555 2.000(5) yes
Zn1 . N2 . 1.998(6) yes
Zn1 . N3 . 2.000(5) yes
Zn1 . N11 . 2.291(6) yes
N1 . C1 . 1.156(14) yes
N2 . C2 . 1.162(9) yes
N3 . C3 . 1.123(7) yes
N11 . C12 5_555 1.305(7) yes
N11 . C12 . 1.305(7) yes
N18 . C17 5_555 1.323(6) yes
N18 . C17 . 1.323(6) yes
C12 . C13 . 1.377(8) yes
C12 . H121 . 0.925 no
C13 . C14 . 1.366(7) yes
C13 . H131 . 0.940 no
C14 . C15 . 1.484(10) yes
C15 . C16 5_555 1.388(6) yes
C15 . C16 . 1.388(6) yes
C16 . C17 . 1.386(7) yes
C16 . H161 . 0.930 no
C17 . H171 . 0.932 no
